data_4507830
loop_
_publ_author_name
'Zhang, Han'
'Zhuang, Gui-Lin'
'Kong, Xiang-Jian'
'Ren, Yan-Ping'
'Long, La-Sheng'
'Huang, Rong-Bin'
'Zheng, Lan-Sun'

_publ_section_title
;
 Synthesis, Structures, and Magnetic Properties of Three Decanuclear
 Ln2Cu8Clusters of Alkylsulfonate
;
_journal_issue 6
_journal_name_full 'Crystal Growth &amp; Design'
_journal_page_first 2493
_journal_paper_doi 10.1021/cg400206s
_journal_volume 13
_journal_year 2013
_chemical_formula_sum 'C28 H102 Cl2 Cu8 Gd2 N4 O63 S4'
_chemical_formula_weight 2525.10
_chemical_name_systematic
; 
 ? 
;
_space_group_IT_number 14
_symmetry_cell_setting monoclinic
_symmetry_space_group_name_Hall '-P 2ybc'
_symmetry_space_group_name_H-M 'P 1 21/c 1'
_atom_sites_solution_hydrogens geom
_atom_sites_solution_primary direct
_atom_sites_solution_secondary difmap
_audit_creation_method SHELXL-97
_cell_angle_alpha 90.00
_cell_angle_beta 109.10(3)
_cell_angle_gamma 90.00
_cell_formula_units_Z 2
_cell_length_a 16.055(3)
_cell_length_b 13.127(3)
_cell_length_c 19.940(4)
_cell_measurement_reflns_used 21294
_cell_measurement_temperature 173(2)
_cell_measurement_theta_max 54.97
_cell_measurement_theta_min 6.20
_cell_volume 3971.1(16)
_computing_cell_refinement RAPID-AUTO
_computing_data_collection 'RAPID-AUTO (Rigaku Corporation, 1998)'
_computing_data_reduction 'CrystalStructure (Rigaku/MSC and Rigaku Corporation, 2002)'
_computing_molecular_graphics 'SHELXL-97 (Sheldrick, 1997)'
_computing_publication_material 'SHELXL-97 (Sheldrick, 1997)'
_computing_structure_refinement 'SHELXL-97 (Sheldrick, 1997)'
_computing_structure_solution 'SHELXS-97 (Sheldrick, 1997)'
_diffrn_ambient_temperature 173(2)
_diffrn_measured_fraction_theta_full 0.992
_diffrn_measured_fraction_theta_max 0.992
_diffrn_measurement_device_type 'Rigaku RAXIS-RAPID'
_diffrn_measurement_method '\w scan'
_diffrn_radiation_monochromator graphite
_diffrn_radiation_source 'fine-focus sealed tube'
_diffrn_radiation_type MoK\a
_diffrn_radiation_wavelength 0.71073
_diffrn_reflns_av_R_equivalents 0.0784
_diffrn_reflns_av_sigmaI/netI 0.0641
_diffrn_reflns_limit_h_max 18
_diffrn_reflns_limit_h_min -19
_diffrn_reflns_limit_k_max 15
_diffrn_reflns_limit_k_min -15
_diffrn_reflns_limit_l_max 23
_diffrn_reflns_limit_l_min -23
_diffrn_reflns_number 30058
_diffrn_reflns_theta_full 25.00
_diffrn_reflns_theta_max 25.00
_diffrn_reflns_theta_min 3.24
_exptl_absorpt_coefficient_mu 4.031
_exptl_absorpt_correction_T_max 0.4994
_exptl_absorpt_correction_T_min 0.4204
_exptl_absorpt_correction_type multi-scan
_exptl_absorpt_process_details 'ABSCOR (Higashi, 1995)'
_exptl_crystal_colour blue
_exptl_crystal_density_diffrn 2.112
_exptl_crystal_density_method 'not measured'
_exptl_crystal_description block
_exptl_crystal_F_000 2520
_exptl_crystal_size_max 0.26
_exptl_crystal_size_mid 0.24
_exptl_crystal_size_min 0.20
_refine_diff_density_max 1.214
_refine_diff_density_min -1.333
_refine_diff_density_rms 0.189
_refine_ls_extinction_method SHELXL
_refine_ls_goodness_of_fit_ref 1.005
_refine_ls_hydrogen_treatment constr
_refine_ls_matrix_type full
_refine_ls_number_parameters 586
_refine_ls_number_reflns 6937
_refine_ls_number_restraints 140
_refine_ls_restrained_S_all 0.997
_refine_ls_R_factor_all 0.0795
_refine_ls_R_factor_gt 0.0587
_refine_ls_shift/su_max 0.071
_refine_ls_shift/su_mean 0.003
_refine_ls_structure_factor_coef Fsqd
_refine_ls_weighting_details 'calc w=1/[\s^2^(Fo^2^)+(0.0924P)^2^+24.4605P] where P=(Fo^2^+2Fc^2^)/3'
_refine_ls_weighting_scheme calc
_refine_ls_wR_factor_gt 0.1480
_refine_ls_wR_factor_ref 0.1662
_reflns_number_gt 5249
_reflns_number_total 6937
_reflns_threshold_expression >2sigma(I)
_cod_data_source_file cg400206s_si_003.cif
_cod_data_source_block complex2
_cod_original_cell_volume 3970.9(14)
_cod_original_sg_symbol_H-M P2(1)/c
_cod_database_code 4507830

loop_
_symmetry_equiv_pos_as_xyz
'x, y, z'
'-x, y+1/2, -z+1/2'
'-x, -y, -z'
'x, -y-1/2, z-1/2'

loop_
_atom_site_label
_atom_site_type_symbol
_atom_site_fract_x
_atom_site_fract_y
_atom_site_fract_z
_atom_site_U_iso_or_equiv
_atom_site_adp_type
_atom_site_occupancy
_atom_site_symmetry_multiplicity
_atom_site_calc_flag
_atom_site_refinement_flags
_atom_site_disorder_assembly
_atom_site_disorder_group
Gd1 Gd 0.459899(19) 1.66185(2) -0.358980(14) 0.02882(8) Uani 1 1 d . . .
Cu1 Cu 0.38359(5) 1.41712(5) -0.39347(3) 0.02778(18) Uani 1 1 d . . .
Cu2 Cu 0.23861(5) 1.36710(6) -0.34377(3) 0.02900(19) Uani 1 1 d . A .
Cu3 Cu 0.34365(5) 1.53609(6) -0.26483(4) 0.02995(19) Uani 1 1 d . . .
Cu4 Cu 0.08083(5) 1.46278(7) -0.44952(4) 0.0427(2) Uani 1 1 d . . .
S1 S 0.42402(10) 1.70266(12) -0.55045(8) 0.0327(4) Uani 1 1 d . . .
S2 S 0.34661(14) 1.89034(16) -0.35311(12) 0.0581(6) Uani 1 1 d . . .
O1 O 0.3023(3) 1.4014(3) -0.24554(19) 0.0319(11) Uani 1 1 d . . .
O1W O 0.5839(3) 1.7721(4) -0.3456(2) 0.0434(12) Uani 1 1 d . . .
O2W O 0.5328(3) 1.6859(4) -0.2357(2) 0.0450(13) Uani 1 1 d . . .
O3W O 0.5871(3) 1.5501(4) -0.3447(3) 0.0479(13) Uani 1 1 d . . .
O4W O 0.4593(3) 1.5702(4) -0.1522(2) 0.0394(12) Uani 1 1 d . . .
O5W O 0.5849(4) 0.4867(4) -0.0167(3) 0.0730(19) Uani 1 1 d . . .
O6W O 0.1302(12) 1.5073(15) 0.0048(9) 0.1175(8) Uani 0.50 1 d PU . .
O7W O 0.007(2) 1.424(3) -0.0764(16) 0.2184(8) Uani 0.50 1 d PU . .
O8W O 0.006(2) 1.273(3) -0.2362(16) 0.2166(8) Uani 0.50 1 d PU . .
O2 O 0.1493(3) 1.4697(4) -0.3499(2) 0.0384(12) Uani 1 1 d . . .
O3 O 0.2084(4) 1.5630(6) -0.1039(3) 0.080(2) Uani 1 1 d . . .
O4 O 0.3414(3) 1.6638(3) -0.3126(2) 0.0347(11) Uani 1 1 d . . .
O5 O 0.3873(4) 1.8194(4) -0.3905(3) 0.0706(16) Uani 1 1 d . . .
O6 O 0.4061(5) 1.9241(6) -0.2851(4) 0.106(3) Uani 1 1 d . . .
O7 O 0.3046(4) 1.9726(4) -0.4021(4) 0.081(2) Uani 1 1 d . . .
O8 O 0.1793(3) 1.3763(3) -0.4443(2) 0.0350(11) Uani 1 1 d . . .
O9 O 0.3408(3) 1.2969(3) -0.35630(19) 0.0279(10) Uani 1 1 d . . .
O10 O 0.3601(3) 1.1685(3) -0.5434(2) 0.0381(12) Uani 1 1 d . . .
O11 O 0.3842(3) 1.5441(3) -0.44146(19) 0.0347(12) Uani 1 1 d . . .
O12 O 0.4716(3) 1.6578(4) -0.5945(2) 0.0480(14) Uani 1 1 d . . .
O13 O 0.4769(3) 1.7024(4) -0.4752(2) 0.0445(13) Uani 1 1 d . . .
O14 O 0.3895(3) 1.8031(3) -0.5760(2) 0.0437(13) Uani 1 1 d . . .
O15 O 0.4322(3) 1.4930(3) -0.30609(19) 0.0288(10) Uani 1 1 d . . .
H15A H 0.4860 1.4618 -0.2715 0.035 Uiso 1 1 calc R . .
O16 O 0.0170(3) 1.4518(4) -0.5507(2) 0.0448(13) Uani 1 1 d . . .
H16A H 0.0297 1.4163 -0.5878 0.054 Uiso 1 1 calc R . .
O17 O 0.1621(4) 1.2228(5) -0.3273(3) 0.077(2) Uani 1 1 d D . .
C1 C 0.3194(4) 1.2212(5) -0.4110(3) 0.0297(15) Uani 1 1 d . . .
H1A H 0.2795 1.1702 -0.4012 0.036 Uiso 1 1 calc R . .
H1B H 0.3740 1.1856 -0.4105 0.036 Uiso 1 1 calc R . .
C2 C 0.2748(4) 1.2677(5) -0.4850(3) 0.0296(15) Uani 1 1 d . . .
C3 C 0.2741(4) 1.1906(5) -0.5430(3) 0.0364(17) Uani 1 1 d . . .
H3A H 0.2457 1.1268 -0.5353 0.044 Uiso 1 1 calc R . .
H3B H 0.2388 1.2183 -0.5899 0.044 Uiso 1 1 calc R . .
C4 C 0.1831(4) 1.3023(5) -0.4948(3) 0.0317(16) Uani 1 1 d . . .
H4A H 0.1572 1.3312 -0.5430 0.038 Uiso 1 1 calc R . .
H4B H 0.1470 1.2428 -0.4910 0.038 Uiso 1 1 calc R . .
C5 C 0.2974(4) 1.4408(5) -0.5376(3) 0.0331(16) Uani 1 1 d . . .
H5A H 0.2409 1.4646 -0.5332 0.040 Uiso 1 1 calc R . .
H5B H 0.2873 1.4189 -0.5871 0.040 Uiso 1 1 calc R . .
C6 C 0.3674(4) 1.5251(5) -0.5159(3) 0.0326(16) Uani 1 1 d . . .
H6A H 0.4227 1.5022 -0.5242 0.039 Uiso 1 1 calc R . .
C7 C 0.3333(4) 1.6240(5) -0.5574(3) 0.0343(16) Uani 1 1 d . . .
H7A H 0.2921 1.6590 -0.5374 0.041 Uiso 1 1 calc R . .
H7B H 0.3015 1.6082 -0.6078 0.041 Uiso 1 1 calc R . .
C8 C 0.2471(4) 1.4172(5) -0.2026(3) 0.0341(16) Uani 1 1 d . . .
H8A H 0.2844 1.4247 -0.1523 0.041 Uiso 1 1 calc R . .
H8B H 0.2089 1.3569 -0.2061 0.041 Uiso 1 1 calc R . .
C9 C 0.1891(4) 1.5126(5) -0.2258(3) 0.0361(17) Uani 1 1 d . . .
C10 C 0.1466(5) 1.5374(6) -0.1685(3) 0.049(2) Uani 1 1 d . . .
H10A H 0.1049 1.5948 -0.1852 0.059 Uiso 1 1 calc R . .
H10B H 0.1126 1.4776 -0.1619 0.059 Uiso 1 1 calc R . .
C11 C 0.1169(4) 1.4963(5) -0.2943(3) 0.0367(17) Uani 1 1 d . . .
H11A H 0.0777 1.4415 -0.2882 0.044 Uiso 1 1 calc R . .
H11B H 0.0815 1.5595 -0.3073 0.044 Uiso 1 1 calc R . .
C12 C 0.2199(5) 1.6866(6) -0.2712(4) 0.046(2) Uani 1 1 d . . .
H12A H 0.1733 1.6678 -0.3160 0.056 Uiso 1 1 calc R . .
H12B H 0.1943 1.7344 -0.2448 0.056 Uiso 1 1 calc R . .
C13 C 0.2945(5) 1.7349(6) -0.2866(4) 0.046(2) Uani 1 1 d . . .
H13A H 0.3356 1.7620 -0.2408 0.055 Uiso 1 1 calc R . .
C14 C 0.2628(4) 1.8242(6) -0.3361(4) 0.047(2) Uani 1 1 d . . .
H14A H 0.2301 1.8715 -0.3152 0.057 Uiso 1 1 calc R . .
H14B H 0.2212 1.7991 -0.3816 0.057 Uiso 1 1 calc R . .
N1 N 0.2533(3) 1.5942(4) -0.2279(3) 0.0342(14) Uani 1 1 d . . .
H1C H 0.2818 1.6152 -0.1815 0.041 Uiso 1 1 calc R . .
N2 N 0.3344(3) 1.3567(4) -0.4875(2) 0.0275(12) Uani 1 1 d . . .
H2A H 0.3815 1.3300 -0.4994 0.033 Uiso 1 1 calc R . .
Cl1 Cl 0.1686(6) 1.1355(7) -0.2774(5) 0.1831(8) Uani 0.50 1 d PDU A 1
O18 O 0.2516(10) 1.0699(15) -0.2617(11) 0.1528(8) Uani 0.50 1 d PDU A 1
O19 O 0.125(2) 1.0372(15) -0.299(2) 0.3080(8) Uani 0.50 1 d PDU A 1
O20 O 0.1414(15) 1.152(2) -0.2145(10) 0.2160(8) Uani 0.50 1 d PDU A 1
Cl1' Cl 0.1358(3) 1.0251(4) -0.2224(2) 0.0782(7) Uani 0.50 1 d PDU B 2
O21 O 0.0668(8) 1.0424(11) -0.2878(5) 0.1237(8) Uani 0.50 1 d PDU B 2
O22 O 0.1596(9) 0.9200(7) -0.2182(8) 0.1323(8) Uani 0.50 1 d PDU B 2
O23 O 0.1047(8) 1.0481(14) -0.1638(6) 0.1773(8) Uani 0.50 1 d PDU B 2
O24 O 0.2136(7) 1.0839(10) -0.2173(8) 0.1395(6) Uani 0.50 1 d PDU B 2
O12W O 0.1728(9) 1.6270(11) -0.4675(7) 0.0881(8) Uani 0.50 1 d PU . .
O10W O 0.1226(13) 1.4539(16) 0.0665(11) 0.1381(8) Uani 0.50 1 d PU . .
O14W O -0.1071(16) 1.075(2) 0.1122(12) 0.1669(8) Uani 0.50 1 d PU . .
O9W' O -0.0131(15) 1.2492(17) -0.1158(11) 0.1448(8) Uani 0.50 1 d PU . .
O9W O -0.0456(11) 1.2392(14) -0.0655(9) 0.1120(8) Uani 0.50 1 d PU . .
O15W O -0.0919(7) 1.2190(8) 0.0548(6) 0.1427(8) Uani 1 1 d U C 1
O13W O 0.0025(10) 1.2033(12) 0.0774(7) 0.0908(8) Uani 0.50 1 d PU D 2
O11W O -0.1287(15) 1.2254(18) 0.1079(12) 0.1506(8) Uani 0.50 1 d PU E 2

loop_
_atom_site_aniso_label
_atom_site_aniso_U_11
_atom_site_aniso_U_22
_atom_site_aniso_U_33
_atom_site_aniso_U_23
_atom_site_aniso_U_13
_atom_site_aniso_U_12
Gd1 0.02751(15) 0.02728(16) 0.02779(14) -0.00459(11) 0.00376(11) -0.00360(12)
Cu1 0.0290(4) 0.0257(4) 0.0232(3) -0.0010(3) 0.0012(3) -0.0022(3)
Cu2 0.0242(3) 0.0318(4) 0.0259(3) 0.0026(3) 0.0013(3) 0.0037(3)
Cu3 0.0275(4) 0.0318(4) 0.0282(3) -0.0011(3) 0.0057(3) 0.0034(3)
Cu4 0.0309(4) 0.0616(5) 0.0284(4) 0.0008(4) -0.0003(3) 0.0182(4)
S1 0.0309(8) 0.0322(8) 0.0299(7) 0.0016(6) 0.0033(6) -0.0005(7)
S2 0.0499(10) 0.0399(10) 0.0875(13) 0.0014(10) 0.0267(10) -0.0058(9)
O1 0.030(2) 0.039(2) 0.0239(18) 0.0011(17) 0.0051(16) 0.0089(19)
O1W 0.044(2) 0.047(3) 0.041(2) -0.013(2) 0.0153(19) -0.025(2)
O2W 0.044(3) 0.056(3) 0.031(2) -0.010(2) 0.0073(19) -0.018(2)
O3W 0.043(2) 0.041(3) 0.067(3) -0.002(2) 0.028(2) 0.003(2)
O4W 0.037(2) 0.045(3) 0.032(2) -0.0078(19) 0.0061(18) -0.004(2)
O5W 0.112(5) 0.042(3) 0.072(3) -0.011(3) 0.040(3) -0.016(3)
O6W 0.1175(10) 0.1175(10) 0.1174(11) -0.0001(7) 0.0385(7) 0.0002(7)
O7W 0.2183(10) 0.2183(10) 0.2184(11) 0.0001(7) 0.0714(7) 0.0000(7)
O8W 0.2165(10) 0.2165(10) 0.2166(11) 0.0001(7) 0.0709(7) -0.0001(7)
O2 0.027(2) 0.052(3) 0.032(2) 0.0012(19) 0.0032(17) 0.017(2)
O3 0.083(4) 0.099(5) 0.060(3) 0.001(3) 0.025(3) -0.012(4)
O4 0.033(2) 0.030(2) 0.042(2) -0.0015(18) 0.0136(18) 0.0080(19)
O5 0.082(3) 0.039(3) 0.115(4) 0.035(3) 0.065(3) 0.025(3)
O6 0.079(4) 0.099(5) 0.116(5) -0.026(4) -0.001(4) -0.050(4)
O7 0.084(4) 0.033(3) 0.144(5) 0.029(3) 0.062(3) 0.012(3)
O8 0.025(2) 0.041(2) 0.033(2) -0.0023(19) 0.0006(17) 0.0077(19)
O9 0.027(2) 0.029(2) 0.0230(17) -0.0013(16) 0.0016(15) 0.0030(18)
O10 0.037(2) 0.043(3) 0.035(2) -0.0077(19) 0.0133(18) -0.004(2)
O11 0.046(2) 0.028(2) 0.0215(18) -0.0050(16) -0.0008(17) -0.010(2)
O12 0.042(3) 0.055(3) 0.044(2) 0.001(2) 0.009(2) 0.007(2)
O13 0.041(3) 0.052(3) 0.030(2) 0.003(2) -0.0025(19) -0.019(2)
O14 0.046(3) 0.029(2) 0.055(3) 0.014(2) 0.016(2) 0.004(2)
O15 0.0213(19) 0.033(2) 0.0275(18) -0.0025(17) 0.0012(15) 0.0018(18)
O16 0.032(2) 0.061(3) 0.032(2) -0.006(2) -0.0016(18) 0.022(2)
O17 0.063(4) 0.063(4) 0.106(4) 0.028(3) 0.026(3) -0.013(3)
C1 0.023(3) 0.031(3) 0.032(3) 0.001(2) 0.005(2) 0.001(3)
C2 0.032(3) 0.025(3) 0.030(3) 0.001(2) 0.008(2) 0.000(3)
C3 0.032(3) 0.033(3) 0.040(3) -0.005(3) 0.007(3) -0.008(3)
C4 0.031(3) 0.033(3) 0.030(3) -0.007(3) 0.007(2) -0.004(3)
C5 0.038(3) 0.027(3) 0.029(3) -0.001(2) 0.002(3) -0.003(3)
C6 0.036(3) 0.030(3) 0.029(3) -0.003(2) 0.006(2) -0.009(3)
C7 0.030(3) 0.033(3) 0.033(3) 0.003(3) 0.003(3) -0.004(3)
C8 0.040(3) 0.039(4) 0.023(3) 0.002(2) 0.009(2) 0.009(3)
C9 0.032(3) 0.046(4) 0.032(3) 0.001(3) 0.014(2) 0.008(3)
C10 0.049(4) 0.062(5) 0.035(3) 0.005(3) 0.014(3) 0.011(4)
C11 0.031(3) 0.043(4) 0.032(3) -0.001(3) 0.004(2) 0.008(3)
C12 0.041(4) 0.040(4) 0.059(4) 0.006(3) 0.017(3) 0.007(3)
C13 0.043(4) 0.041(4) 0.051(4) -0.006(3) 0.012(3) 0.001(3)
C14 0.027(3) 0.045(4) 0.072(4) -0.002(3) 0.021(3) 0.006(3)
N1 0.030(3) 0.039(3) 0.033(2) 0.000(2) 0.010(2) 0.003(2)
N2 0.021(2) 0.031(3) 0.026(2) -0.007(2) 0.0021(18) 0.003(2)
Cl1 0.1831(10) 0.1830(10) 0.1832(10) 0.0002(7) 0.0598(7) 0.0000(7)
O18 0.1528(10) 0.1528(10) 0.1528(11) -0.0002(7) 0.0499(7) 0.0001(7)
O19 0.3080(10) 0.3080(10) 0.3080(11) -0.0001(7) 0.1008(7) 0.0000(7)
O20 0.2161(10) 0.2161(10) 0.2160(11) 0.0000(7) 0.0707(7) 0.0001(7)
Cl1' 0.0777(9) 0.0792(9) 0.0772(9) 0.0009(7) 0.0250(6) 0.0001(7)
O21 0.1236(10) 0.1239(10) 0.1236(11) 0.0000(7) 0.0402(7) 0.0000(7)
O22 0.1325(10) 0.1322(10) 0.1321(11) -0.0001(7) 0.0432(7) 0.0001(7)
O23 0.1772(10) 0.1775(10) 0.1772(11) -0.0002(7) 0.0581(7) 0.0001(7)
O24 0.1394(7) 0.1396(7) 0.1394(8) 0.0002(5) 0.0456(5) 0.0000(5)
O12W 0.0882(10) 0.0881(10) 0.0883(10) -0.0001(7) 0.0291(7) -0.0001(7)
O10W 0.1380(10) 0.1381(10) 0.1383(11) 0.0000(7) 0.0452(7) 0.0000(7)
O14W 0.1668(10) 0.1669(10) 0.1670(11) -0.0003(7) 0.0546(7) 0.0001(7)
O9W' 0.1447(10) 0.1447(10) 0.1449(11) 0.0002(7) 0.0472(7) -0.0001(7)
O9W 0.1119(10) 0.1119(10) 0.1121(11) -0.0001(7) 0.0364(7) 0.0000(7)
O15W 0.1423(10) 0.1428(10) 0.1430(10) -0.0005(7) 0.0466(7) 0.0002(7)
O13W 0.0905(10) 0.0909(10) 0.0908(10) -0.0004(7) 0.0294(7) 0.0002(7)
O11W 0.1507(10) 0.1506(10) 0.1505(11) -0.0001(7) 0.0494(7) -0.0004(7)

loop_
_atom_type_symbol
_atom_type_description
_atom_type_scat_dispersion_real
_atom_type_scat_dispersion_imag
_atom_type_scat_source
C C 0.0033 0.0016 'International Tables Vol C Tables 4.2.6.8 and 6.1.1.4'
H H 0.0000 0.0000 'International Tables Vol C Tables 4.2.6.8 and 6.1.1.4'
N N 0.0061 0.0033 'International Tables Vol C Tables 4.2.6.8 and 6.1.1.4'
O O 0.0106 0.0060 'International Tables Vol C Tables 4.2.6.8 and 6.1.1.4'
S S 0.1246 0.1234 'International Tables Vol C Tables 4.2.6.8 and 6.1.1.4'
Cl Cl 0.1484 0.1585 'International Tables Vol C Tables 4.2.6.8 and 6.1.1.4'
Cu Cu 0.3201 1.2651 'International Tables Vol C Tables 4.2.6.8 and 6.1.1.4'
Gd Gd -0.1653 3.9035 'International Tables Vol C Tables 4.2.6.8 and 6.1.1.4'

loop_
_geom_angle_atom_site_label_1
_geom_angle_atom_site_label_2
_geom_angle_atom_site_label_3
_geom_angle
_geom_angle_site_symmetry_1
_geom_angle_site_symmetry_3
O11 Gd1 O5 107.50(18) . .
O11 Gd1 O4 89.01(15) . .
O5 Gd1 O4 72.84(18) . .
O11 Gd1 O2W 142.96(16) . .
O5 Gd1 O2W 101.1(2) . .
O4 Gd1 O2W 77.34(16) . .
O11 Gd1 O1W 135.26(16) . .
O5 Gd1 O1W 79.66(18) . .
O4 Gd1 O1W 133.68(15) . .
O2W Gd1 O1W 72.26(16) . .
O11 Gd1 O3W 84.59(16) . .
O5 Gd1 O3W 151.15(19) . .
O4 Gd1 O3W 134.75(16) . .
O2W Gd1 O3W 81.36(17) . .
O1W Gd1 O3W 73.73(17) . .
O11 Gd1 O13 70.66(15) . .
O5 Gd1 O13 76.0(2) . .
O4 Gd1 O13 135.25(15) . .
O2W Gd1 O13 140.58(16) . .
O1W Gd1 O13 68.54(14) . .
O3W Gd1 O13 83.96(17) . .
O11 Gd1 O15 65.71(13) . .
O5 Gd1 O15 137.21(17) . .
O4 Gd1 O15 65.06(14) . .
O2W Gd1 O15 77.34(14) . .
O1W Gd1 O15 136.53(14) . .
O3W Gd1 O15 71.58(15) . .
O13 Gd1 O15 131.26(15) . .
O11 Gd1 Cu1 32.19(10) . .
O5 Gd1 Cu1 131.01(14) . .
O4 Gd1 Cu1 78.96(10) . .
O2W Gd1 Cu1 110.81(12) . .
O1W Gd1 Cu1 144.61(12) . .
O3W Gd1 Cu1 72.07(11) . .
O13 Gd1 Cu1 98.92(11) . .
O15 Gd1 Cu1 33.97(8) . .
O11 Gd1 Cu3 79.32(11) . .
O5 Gd1 Cu3 104.80(15) . .
O4 Gd1 Cu3 31.96(10) . .
O2W Gd1 Cu3 70.88(12) . .
O1W Gd1 Cu3 143.04(10) . .
O3W Gd1 Cu3 103.14(12) . .
O13 Gd1 Cu3 148.42(10) . .
O15 Gd1 Cu3 33.54(10) . .
Cu1 Gd1 Cu3 56.08(2) . .
O11 Cu1 O15 86.30(17) . .
O11 Cu1 N2 86.57(18) . .
O15 Cu1 N2 172.87(19) . .
O11 Cu1 O9 160.91(18) . .
O15 Cu1 O9 99.33(17) . .
N2 Cu1 O9 87.41(18) . .
O11 Cu1 Cu2 120.26(15) . .
O15 Cu1 Cu2 86.64(13) . .
N2 Cu1 Cu2 96.88(16) . .
O9 Cu1 Cu2 42.78(12) . .
O11 Cu1 Gd1 39.45(11) . .
O15 Cu1 Gd1 47.50(12) . .
N2 Cu1 Gd1 125.45(15) . .
O9 Cu1 Gd1 145.60(11) . .
Cu2 Cu1 Gd1 114.81(3) . .
O8 Cu2 O2 77.69(18) . .
O8 Cu2 O1 162.79(19) . .
O2 Cu2 O1 92.14(17) . .
O8 Cu2 O9 92.64(17) . .
O2 Cu2 O9 161.06(19) . .
O1 Cu2 O9 92.89(16) . .
O8 Cu2 O17 95.4(2) . .
O2 Cu2 O17 99.2(2) . .
O1 Cu2 O17 100.0(2) . .
O9 Cu2 O17 97.9(2) . .
O8 Cu2 Cu1 78.90(14) . .
O2 Cu2 Cu1 118.80(15) . .
O1 Cu2 Cu1 94.34(13) . .
O9 Cu2 Cu1 42.57(12) . .
O17 Cu2 Cu1 138.73(18) . .
O8 Cu2 Cu3 121.13(14) . .
O2 Cu2 Cu3 77.93(13) . .
O1 Cu2 Cu3 42.18(13) . .
O9 Cu2 Cu3 93.76(12) . .
O17 Cu2 Cu3 141.05(17) . .
Cu1 Cu2 Cu3 67.89(3) . .
O8 Cu2 Cu4 38.90(13) . .
O2 Cu2 Cu4 39.33(12) . .
O1 Cu2 Cu4 131.20(13) . .
O9 Cu2 Cu4 131.01(11) . .
O17 Cu2 Cu4 94.41(15) . .
Cu1 Cu2 Cu4 104.74(3) . .
Cu3 Cu2 Cu4 105.54(4) . .
O4 Cu3 O15 86.63(18) . .
O4 Cu3 O1 157.89(16) . .
O15 Cu3 O1 99.28(18) . .
O4 Cu3 N1 87.2(2) . .
O15 Cu3 N1 173.8(2) . .
O1 Cu3 N1 86.5(2) . .
O4 Cu3 Cu2 118.82(12) . .
O15 Cu3 Cu2 85.67(12) . .
O1 Cu3 Cu2 41.45(10) . .
N1 Cu3 Cu2 97.40(15) . .
O4 Cu3 Gd1 40.77(14) . .
O15 Cu3 Gd1 46.52(12) . .
O1 Cu3 Gd1 143.91(13) . .
N1 Cu3 Gd1 127.37(16) . .
Cu2 Cu3 Gd1 112.86(3) . .
O8 Cu4 O16 176.86(18) . 3_584
O8 Cu4 O2 77.93(18) . .
O16 Cu4 O2 99.21(18) 3_584 .
O8 Cu4 O16 99.03(19) . .
O16 Cu4 O16 83.8(2) 3_584 .
O2 Cu4 O16 176.9(2) . .
O8 Cu4 Cu4 140.73(13) . 3_584
O16 Cu4 Cu4 42.13(12) 3_584 3_584
O2 Cu4 Cu4 141.33(14) . 3_584
O16 Cu4 Cu4 41.71(14) . 3_584
O8 Cu4 Cu2 38.90(12) . .
O16 Cu4 Cu2 138.08(13) 3_584 .
O2 Cu4 Cu2 39.57(13) . .
O16 Cu4 Cu2 137.47(15) . .
Cu4 Cu4 Cu2 174.36(6) 3_584 .
O14 S1 O13 112.9(3) . .
O14 S1 O12 111.5(3) . .
O13 S1 O12 111.9(3) . .
O14 S1 C7 107.1(3) . .
O13 S1 C7 105.5(3) . .
O12 S1 C7 107.4(3) . .
O6 S2 O7 114.6(4) . .
O6 S2 O5 113.7(4) . .
O7 S2 O5 108.2(4) . .
O6 S2 C14 106.7(4) . .
O7 S2 C14 106.5(4) . .
O5 S2 C14 106.6(4) . .
C8 O1 Cu2 114.3(3) . .
C8 O1 Cu3 107.4(4) . .
Cu2 O1 Cu3 96.36(17) . .
C11 O2 Cu4 125.9(3) . .
C11 O2 Cu2 125.1(4) . .
Cu4 O2 Cu2 101.1(2) . .
C13 O4 Cu3 108.8(4) . .
C13 O4 Gd1 138.4(4) . .
Cu3 O4 Gd1 107.27(18) . .
S2 O5 Gd1 133.0(4) . .
C4 O8 Cu4 126.4(3) . .
C4 O8 Cu2 125.2(4) . .
Cu4 O8 Cu2 102.2(2) . .
C1 O9 Cu1 107.3(3) . .
C1 O9 Cu2 114.8(3) . .
Cu1 O9 Cu2 94.66(17) . .
C6 O11 Cu1 109.5(3) . .
C6 O11 Gd1 137.0(4) . .
Cu1 O11 Gd1 108.36(16) . .
S1 O13 Gd1 139.1(3) . .
Cu1 O15 Cu3 113.24(19) . .
Cu1 O15 Gd1 98.53(16) . .
Cu3 O15 Gd1 99.94(16) . .
Cu4 O16 Cu4 96.2(2) 3_584 .
Cl1 O17 Cu2 141.9(5) . .
O9 C1 C2 112.0(5) . .
C4 C2 N2 111.5(5) . .
C4 C2 C3 109.9(5) . .
N2 C2 C3 109.3(5) . .
C4 C2 C1 112.0(5) . .
N2 C2 C1 103.6(4) . .
C3 C2 C1 110.3(5) . .
O10 C3 C2 111.9(5) . .
O8 C4 C2 112.8(5) . .
N2 C5 C6 104.7(4) . .
O11 C6 C5 106.7(5) . .
O11 C6 C7 108.7(5) . .
C5 C6 C7 111.0(5) . .
C6 C7 S1 108.3(4) . .
O1 C8 C9 111.6(5) . .
C11 C9 N1 114.4(5) . .
C11 C9 C8 111.9(5) . .
N1 C9 C8 103.7(5) . .
C11 C9 C10 108.0(5) . .
N1 C9 C10 110.2(5) . .
C8 C9 C10 108.6(5) . .
O3 C10 C9 112.5(6) . .
O2 C11 C9 112.3(5) . .
C13 C12 N1 108.0(6) . .
O4 C13 C12 111.3(6) . .
O4 C13 C14 112.5(6) . .
C12 C13 C14 110.3(6) . .
C13 C14 S2 113.7(5) . .
C12 N1 C9 118.7(5) . .
C12 N1 Cu3 105.6(4) . .
C9 N1 Cu3 109.3(4) . .
C5 N2 C2 118.5(4) . .
C5 N2 Cu1 107.0(4) . .
C2 N2 Cu1 110.0(4) . .
O19 Cl1 O20 97(2) . .
O19 Cl1 O17 123.9(17) . .
O20 Cl1 O17 118.4(14) . .
O19 Cl1 O18 82.5(16) . .
O20 Cl1 O18 113.0(14) . .
O17 Cl1 O18 115.7(11) . .
O22 Cl1' O21 108.7(8) . .
O22 Cl1' O24 107.8(8) . .
O21 Cl1' O24 112.0(8) . .
O22 Cl1' O23 108.1(9) . .
O21 Cl1' O23 109.5(8) . .
O24 Cl1' O23 110.5(8) . .

loop_
_geom_bond_atom_site_label_1
_geom_bond_atom_site_label_2
_geom_bond_distance
_geom_bond_site_symmetry_2
Gd1 O11 2.294(4) .
Gd1 O5 2.357(5) .
Gd1 O4 2.372(5) .
Gd1 O2W 2.373(4) .
Gd1 O1W 2.404(5) .
Gd1 O3W 2.455(5) .
Gd1 O13 2.478(5) .
Gd1 O15 2.555(4) .
Gd1 Cu1 3.4268(10) .
Gd1 Cu3 3.4680(11) .
Cu1 O11 1.923(4) .
Cu1 O15 1.936(4) .
Cu1 N2 1.950(4) .
Cu1 O9 1.960(4) .
Cu1 Cu2 2.8880(13) .
Cu2 O8 1.921(4) .
Cu2 O2 1.941(4) .
Cu2 O1 1.943(4) .
Cu2 O9 1.968(4) .
Cu2 O17 2.338(6) .
Cu2 Cu3 2.9164(12) .
Cu2 Cu4 2.9906(14) .
Cu3 O4 1.922(4) .
Cu3 O15 1.946(4) .
Cu3 O1 1.971(4) .
Cu3 N1 1.981(6) .
Cu4 O8 1.921(4) .
Cu4 O16 1.931(5) 3_584
Cu4 O2 1.932(4) .
Cu4 O16 1.947(4) .
Cu4 Cu4 2.8853(17) 3_584
S1 O14 1.456(5) .
S1 O13 1.463(4) .
S1 O12 1.463(6) .
S1 C7 1.753(7) .
S2 O6 1.449(7) .
S2 O7 1.464(6) .
S2 O5 1.472(6) .
S2 C14 1.726(8) .
O1 C8 1.436(8) .
O6W O10W 1.46(3) .
O2 C11 1.415(8) .
O3 C10 1.386(8) .
O4 C13 1.402(9) .
O8 C4 1.414(7) .
O9 C1 1.432(7) .
O10 C3 1.413(8) .
O11 C6 1.441(7) .
O16 Cu4 1.931(5) 3_584
O17 Cl1 1.499(10) .
C1 C2 1.540(8) .
C2 C4 1.492(9) .
C2 N2 1.522(8) .
C2 C3 1.535(9) .
C5 N2 1.476(7) .
C5 C6 1.536(8) .
C6 C7 1.540(8) .
C8 C9 1.538(9) .
C9 C11 1.488(8) .
C9 N1 1.496(9) .
C9 C10 1.545(10) .
C12 C13 1.474(11) .
C12 N1 1.483(9) .
C13 C14 1.510(10) .
Cl1 O19 1.465(17) .
Cl1 O20 1.474(17) .
Cl1 O18 1.529(15) .
Cl1' O22 1.426(10) .
Cl1' O21 1.426(9) .
Cl1' O24 1.444(10) .
Cl1' O23 1.446(11) .
O9W' O9W 1.28(3) .
